data_7152797
loop_
_publ_author_name
'Chen, Lei'
'Li, Zhiming'
'Chen, Zhenxia'
'Hou, Jun-Li'

_publ_section_title
;
 Pillar[5]arenes with an introverted amino group: a hydrogen bonding
 tuning effect.
;
_journal_issue 2
_journal_name_full 'Organic &amp; biomolecular chemistry'
_journal_page_first 248
_journal_page_last 251
_journal_paper_doi 10.1039/c2ob27044g
_journal_volume 11
_journal_year 2013
_chemical_formula_sum 'C76 H94 N2 O29'
_chemical_formula_weight 1499.53
_chemical_name_systematic
;
?
;
_space_group_IT_number 14
_symmetry_cell_setting monoclinic
_symmetry_space_group_name_Hall '-P 2yn'
_symmetry_space_group_name_H-M 'P 1 21/n 1'
_atom_sites_solution_hydrogens geom
_atom_sites_solution_primary direct
_atom_sites_solution_secondary difmap
_audit_creation_method SHELXL-97
_cell_angle_alpha 90.00
_cell_angle_beta 91.004(4)
_cell_angle_gamma 90.00
_cell_formula_units_Z 4
_cell_length_a 18.958(4)
_cell_length_b 21.804(5)
_cell_length_c 20.210(5)
_cell_measurement_reflns_used 3164
_cell_measurement_temperature 296(2)
_cell_measurement_theta_max 20.65
_cell_measurement_theta_min 2.22
_cell_volume 8353(3)
_computing_cell_refinement 'Bruker SAINT'
_computing_data_collection 'Bruker APEX2'
_computing_data_reduction 'Bruker SAINT'
_computing_molecular_graphics 'Bruker SHELXTL'
_computing_publication_material 'Bruker SHELXTL'
_computing_structure_refinement 'SHELXL-97 (Sheldrick, 2008)'
_computing_structure_solution 'SHELXS-97 (Sheldrick, 2008)'
_diffrn_ambient_temperature 296(2)
_diffrn_measured_fraction_theta_full 0.994
_diffrn_measured_fraction_theta_max 0.994
_diffrn_measurement_device_type 'Bruker APEX-II CCD'
_diffrn_measurement_method '\f and \w scans'
_diffrn_radiation_monochromator graphite
_diffrn_radiation_source 'fine-focus sealed tube'
_diffrn_radiation_type MoK\a
_diffrn_radiation_wavelength 0.71073
_diffrn_reflns_av_R_equivalents 0.1029
_diffrn_reflns_av_sigmaI/netI 0.1647
_diffrn_reflns_limit_h_max 22
_diffrn_reflns_limit_h_min -16
_diffrn_reflns_limit_k_max 25
_diffrn_reflns_limit_k_min -25
_diffrn_reflns_limit_l_max 24
_diffrn_reflns_limit_l_min -15
_diffrn_reflns_number 39475
_diffrn_reflns_theta_full 25.01
_diffrn_reflns_theta_max 25.01
_diffrn_reflns_theta_min 1.37
_exptl_absorpt_coefficient_mu 0.092
_exptl_absorpt_correction_T_max 0.9909
_exptl_absorpt_correction_T_min 0.9819
_exptl_absorpt_correction_type multi-scan
_exptl_absorpt_process_details sadabs
_exptl_crystal_colour colourless
_exptl_crystal_density_diffrn 1.192
_exptl_crystal_density_method 'not measured'
_exptl_crystal_description BLOCK
_exptl_crystal_F_000 3184
_exptl_crystal_size_max 0.20
_exptl_crystal_size_mid 0.15
_exptl_crystal_size_min 0.10
_platon_squeeze_details
;
The disordered solvents of chloroformwithin the void were not crystallographically
well defined.

The SQUEEZE routine of the program PLATON was used
in order to eliminate the contribution of disordered solvents molecules,
thereby a final model based only on the ordered part of the crystal structure
was obtained.

The SQUEEZE routine suggested that
a total potential solvent area volume of 1278.4 Ang^3^,
and a void electron population of 271 per cell.
So the amount of the disordered solvent was 4 per cell suggested by electron count.
The overall formula should be (C76H94N2O29).(HCCL3), considering the contribution of solvent.

Refinement after the SQUEEZE routine gave significantly improved R values.
[R values before SQUEEZE]
R1 = 0.2667, wR2 = 0.6000, GooF = S = 1.994 for all data
;
_refine_diff_density_max 0.822
_refine_diff_density_min -0.477
_refine_diff_density_rms 0.109
_refine_ls_extinction_method none
_refine_ls_goodness_of_fit_ref 1.076
_refine_ls_hydrogen_treatment constr
_refine_ls_matrix_type full
_refine_ls_number_parameters 964
_refine_ls_number_reflns 14656
_refine_ls_number_restraints 21
_refine_ls_restrained_S_all 1.076
_refine_ls_R_factor_all 0.2456
_refine_ls_R_factor_gt 0.1409
_refine_ls_shift/su_max 0.001
_refine_ls_shift/su_mean 0.000
_refine_ls_structure_factor_coef Fsqd
_refine_ls_weighting_details 'calc w=1/[\s^2^(Fo^2^)+(0.2000P)^2^+0.0000P] where P=(Fo^2^+2Fc^2^)/3'
_refine_ls_weighting_scheme calc
_refine_ls_wR_factor_gt 0.3690
_refine_ls_wR_factor_ref 0.4131
_reflns_number_gt 5493
_reflns_number_total 14656
_reflns_threshold_expression >2sigma(I)
_cod_data_source_file c2ob27044g.txt
_cod_data_source_block m20907b
_cod_depositor_comments
;
The following automatic conversions were performed:

'_symmetry_cell_setting' value 'Monoclinic' changed to 'monoclinic'
according to /home/saulius/struct/CIF-dictionaries/cif_core.dic
dictionary named 'cif_core.dic' version 2.4.2 from 2011-04-26.

Automatic conversion script
Id: cif_fix_values 1891 2012-01-12 08:04:46Z andrius 
;
_cod_original_sg_symbol_H-M P2(1)/n
_cod_database_code 7152797

loop_
_symmetry_equiv_pos_as_xyz
'x, y, z'
'-x+1/2, y+1/2, -z+1/2'
'-x, -y, -z'
'x-1/2, -y-1/2, z-1/2'

loop_
_atom_site_label
_atom_site_type_symbol
_atom_site_fract_x
_atom_site_fract_y
_atom_site_fract_z
_atom_site_U_iso_or_equiv
_atom_site_adp_type
_atom_site_occupancy
_atom_site_symmetry_multiplicity
_atom_site_calc_flag
_atom_site_refinement_flags
N1 N 0.7206(5) 0.4084(4) 0.3320(5) 0.082(3) Uani 1 1 d .
H1A H 0.7532 0.4330 0.3195 0.098 Uiso 1 1 calc R
N2 N 0.8863(7) 0.2745(6) 0.3645(6) 0.143(5) Uani 1 1 d .
H2B H 0.8661 0.2459 0.3864 0.171 Uiso 1 1 calc R
H2C H 0.9316 0.2771 0.3646 0.171 Uiso 1 1 calc R
O1 O 0.7557(3) 0.5157(3) 0.3973(3) 0.0599(16) Uani 1 1 d .
O2 O 0.6338(4) 0.3922(4) 0.4023(4) 0.106(3) Uani 1 1 d .
O3 O 0.7430(3) 0.3331(3) 0.5445(3) 0.0580(16) Uani 1 1 d .
O4 O 0.6485(4) 0.4203(4) 0.5563(4) 0.089(2) Uani 1 1 d .
O5 O 0.5608(4) 0.3523(3) 0.5338(4) 0.085(2) Uani 1 1 d .
O6 O 0.7175(3) 0.1432(3) 0.4095(3) 0.0519(15) Uani 1 1 d .
O7 O 0.6157(3) 0.1734(3) 0.4885(4) 0.076(2) Uani 1 1 d .
O8 O 0.5338(3) 0.1563(4) 0.4126(3) 0.093(2) Uani 1 1 d .
O9 O 0.7152(3) 0.2121(2) 0.1732(3) 0.0485(14) Uani 1 1 d .
O10 O 0.5989(3) 0.1748(4) 0.2347(4) 0.082(2) Uani 1 1 d .
O11 O 0.5325(3) 0.2385(3) 0.1761(3) 0.0704(19) Uani 1 1 d .
O12 O 0.7429(3) 0.4402(2) 0.1536(3) 0.0499(14) Uani 1 1 d .
O13 O 0.6274(3) 0.3889(3) 0.1065(3) 0.0673(18) Uani 1 1 d .
O14 O 0.5626(3) 0.4704(3) 0.1372(4) 0.084(2) Uani 1 1 d .
O15 O 0.9952(3) 0.4066(2) 0.4966(3) 0.0484(14) Uani 1 1 d .
O16 O 1.0979(3) 0.3414(3) 0.5496(3) 0.0649(18) Uani 1 1 d .
O17 O 1.1761(3) 0.3771(3) 0.4783(3) 0.0674(18) Uani 1 1 d .
O18 O 0.9697(3) 0.1803(2) 0.4993(3) 0.0482(15) Uani 1 1 d .
O19 O 1.0692(3) 0.1101(3) 0.4489(3) 0.0674(18) Uani 1 1 d .
O20 O 1.1523(3) 0.1804(3) 0.4710(3) 0.0689(18) Uani 1 1 d .
O21 O 0.9550(2) 0.1203(2) 0.2620(3) 0.0475(14) Uani 1 1 d .
O22 O 1.0621(4) 0.1383(4) 0.1836(3) 0.091(2) Uani 1 1 d .
O23 O 1.1398(3) 0.1237(4) 0.2654(3) 0.089(2) Uani 1 1 d .
O24 O 0.9747(3) 0.3132(3) 0.1254(3) 0.0650(17) Uani 1 1 d .
O25 O 1.0926(3) 0.3754(3) 0.1343(4) 0.075(2) Uani 1 1 d .
O26 O 1.1601(3) 0.2942(4) 0.1588(3) 0.086(2) Uani 1 1 d .
O27 O 0.9982(3) 0.4947(3) 0.2743(3) 0.0581(16) Uani 1 1 d .
O28 O 1.1096(3) 0.5056(4) 0.3534(5) 0.096(2) Uani 1 1 d .
O29 O 1.1791(4) 0.4548(4) 0.2871(4) 0.107(3) Uani 1 1 d .
C1 C 0.8159(4) 0.4886(3) 0.4249(4) 0.0371(18) Uani 1 1 d .
C2 C 0.8147(4) 0.4526(3) 0.4779(4) 0.044(2) Uani 1 1 d .
H2A H 0.7721 0.4463 0.4989 0.052 Uiso 1 1 calc R
C3 C 0.8753(4) 0.4239(3) 0.5031(4) 0.043(2) Uani 1 1 d .
C4 C 0.9386(4) 0.4357(3) 0.4704(4) 0.0382(18) Uani 1 1 d .
C5 C 0.9400(4) 0.4746(3) 0.4177(4) 0.042(2) Uani 1 1 d .
H5A H 0.9830 0.4832 0.3982 0.051 Uiso 1 1 calc R
C6 C 0.8773(4) 0.5026(3) 0.3917(4) 0.0382(19) Uani 1 1 d .
C7 C 0.8748(5) 0.3836(3) 0.5614(4) 0.050(2) Uani 1 1 d .
H7A H 0.8367 0.3959 0.5899 0.059 Uiso 1 1 calc R
H7B H 0.9188 0.3885 0.5861 0.059 Uiso 1 1 calc R
C8 C 0.8655(4) 0.3161(4) 0.5430(4) 0.045(2) Uani 1 1 d .
C9 C 0.7991(4) 0.2922(4) 0.5339(4) 0.043(2) Uani 1 1 d .
C10 C 0.7909(4) 0.2330(4) 0.5153(4) 0.042(2) Uani 1 1 d .
H10A H 0.7455 0.2173 0.5107 0.051 Uiso 1 1 calc R
C11 C 0.8476(4) 0.1947(3) 0.5028(4) 0.0383(19) Uani 1 1 d .
C12 C 0.9156(4) 0.2203(4) 0.5128(3) 0.0413(19) Uani 1 1 d .
C13 C 0.9234(4) 0.2800(4) 0.5320(3) 0.0401(19) Uani 1 1 d .
H13A H 0.9684 0.2963 0.5377 0.048 Uiso 1 1 calc R
C14 C 0.8402(4) 0.1303(4) 0.4791(4) 0.044(2) Uani 1 1 d .
H14A H 0.8797 0.1061 0.4955 0.053 Uiso 1 1 calc R
H14B H 0.7972 0.1126 0.4960 0.053 Uiso 1 1 calc R
C15 C 0.8381(3) 0.1289(3) 0.4057(4) 0.040(2) Uani 1 1 d .
C16 C 0.8981(4) 0.1219(3) 0.3696(4) 0.0384(19) Uani 1 1 d .
H16A H 0.9404 0.1142 0.3921 0.046 Uiso 1 1 calc R
C17 C 0.8985(4) 0.1257(3) 0.3022(5) 0.047(2) Uani 1 1 d .
C18 C 0.8325(4) 0.1320(3) 0.2659(4) 0.0339(19) Uani 1 1 d .
C19 C 0.7720(4) 0.1356(3) 0.3025(4) 0.0383(19) Uani 1 1 d .
H19A H 0.7284 0.1373 0.2807 0.046 Uiso 1 1 calc R
C20 C 0.7749(4) 0.1368(3) 0.3703(4) 0.0364(18) Uani 1 1 d .
C21 C 0.8325(4) 0.1358(4) 0.1907(4) 0.052(2) Uani 1 1 d .
H21A H 0.8719 0.1124 0.1741 0.062 Uiso 1 1 calc R
H21B H 0.7893 0.1179 0.1730 0.062 Uiso 1 1 calc R
C22 C 0.8382(4) 0.2014(4) 0.1674(4) 0.042(2) Uani 1 1 d .
C23 C 0.9043(5) 0.2253(4) 0.1561(4) 0.049(2) Uani 1 1 d .
H23A H 0.9438 0.2003 0.1617 0.059 Uiso 1 1 calc R
C24 C 0.9126(4) 0.2819(4) 0.1380(4) 0.040(2) Uani 1 1 d .
C25 C 0.8533(4) 0.3210(4) 0.1221(3) 0.0407(19) Uani 1 1 d .
C26 C 0.7866(4) 0.2949(4) 0.1320(3) 0.043(2) Uani 1 1 d .
H26A H 0.7463 0.3172 0.1210 0.052 Uiso 1 1 calc R
C27 C 0.7799(4) 0.2373(3) 0.1573(4) 0.0406(19) Uani 1 1 d .
C28 C 0.8613(4) 0.3842(4) 0.1005(4) 0.046(2) Uani 1 1 d .
H28A H 0.8213 0.3950 0.0722 0.055 Uiso 1 1 calc R
H28B H 0.9035 0.3873 0.0742 0.055 Uiso 1 1 calc R
C29 C 0.8667(4) 0.4307(4) 0.1576(4) 0.047(2) Uani 1 1 d .
C30 C 0.8064(5) 0.4569(3) 0.1835(4) 0.047(2) Uani 1 1 d .
C31 C 0.8124(4) 0.4947(3) 0.2381(4) 0.0412(19) Uani 1 1 d .
H31A H 0.7720 0.5135 0.2541 0.049 Uiso 1 1 calc R
C32 C 0.8762(4) 0.5055(3) 0.2695(4) 0.0402(19) Uani 1 1 d .
C33 C 0.8810(4) 0.5441(3) 0.3337(4) 0.0376(18) Uani 1 1 d .
H33A H 0.9250 0.5668 0.3351 0.045 Uiso 1 1 calc R
H33B H 0.8424 0.5732 0.3346 0.045 Uiso 1 1 calc R
C34 C 0.9359(4) 0.4801(4) 0.2414(4) 0.0405(19) Uani 1 1 d .
C35 C 0.9291(4) 0.4448(4) 0.1873(4) 0.045(2) Uani 1 1 d .
H35A H 0.9700 0.4289 0.1691 0.054 Uiso 1 1 calc R
C36 C 0.6872(5) 0.4891(5) 0.4105(6) 0.078(3) Uani 1 1 d .
H36A H 0.6507 0.5165 0.3938 0.093 Uiso 1 1 calc R
H36B H 0.6818 0.4856 0.4580 0.093 Uiso 1 1 calc R
C37 C 0.6775(5) 0.4285(5) 0.3802(6) 0.069(3) Uani 1 1 d .
C38 C 0.7167(7) 0.3504(5) 0.3004(7) 0.097(4) Uani 1 1 d .
H38A H 0.7310 0.3546 0.2547 0.117 Uiso 1 1 calc R
H38B H 0.6682 0.3361 0.3002 0.117 Uiso 1 1 calc R
C39 C 0.7618(6) 0.3051(6) 0.3337(6) 0.099(4) Uani 1 1 d .
H39A H 0.7514 0.2649 0.3152 0.119 Uiso 1 1 calc R
H39B H 0.7500 0.3040 0.3802 0.119 Uiso 1 1 calc R
C40 C 0.8447(5) 0.3178(5) 0.3277(5) 0.075(3) Uani 1 1 d .
H40A H 0.8575 0.3159 0.2814 0.090 Uiso 1 1 calc R
H40B H 0.8551 0.3588 0.3437 0.090 Uiso 1 1 calc R
C41 C 0.6741(4) 0.3133(4) 0.5290(5) 0.063(3) Uani 1 1 d .
H41A H 0.6610 0.2789 0.5566 0.076 Uiso 1 1 calc R
H41B H 0.6700 0.3011 0.4829 0.076 Uiso 1 1 calc R
C42 C 0.6265(7) 0.3704(6) 0.5432(6) 0.075(3) Uani 1 1 d .
C43 C 0.5012(10) 0.3991(8) 0.5431(8) 0.187(9) Uani 1 1 d DU
H43A H 0.4649 0.3815 0.5705 0.225 Uiso 1 1 calc R
H43B H 0.5196 0.4354 0.5651 0.225 Uiso 1 1 calc R
C44 C 0.4714(10) 0.4157(10) 0.4795(8) 0.192(8) Uani 1 1 d DU
H44A H 0.4364 0.4470 0.4852 0.289 Uiso 1 1 calc R
H44B H 0.4500 0.3803 0.4593 0.289 Uiso 1 1 calc R
H44C H 0.5080 0.4309 0.4517 0.289 Uiso 1 1 calc R
C45 C 0.6500(4) 0.1452(5) 0.3809(5) 0.066(3) Uani 1 1 d .
H45A H 0.6382 0.1059 0.3611 0.079 Uiso 1 1 calc R
H45B H 0.6478 0.1763 0.3466 0.079 Uiso 1 1 calc R
C46 C 0.5990(4) 0.1602(5) 0.4351(5) 0.058(3) Uani 1 1 d .
C47 C 0.4797(5) 0.1674(7) 0.4603(6) 0.091(4) Uani 1 1 d .
H47A H 0.4387 0.1425 0.4493 0.110 Uiso 1 1 calc R
H47B H 0.4968 0.1553 0.5039 0.110 Uiso 1 1 calc R
C48 C 0.4605(8) 0.2279(11) 0.4614(8) 0.170(8) Uani 1 1 d .
H48A H 0.4246 0.2339 0.4936 0.255 Uiso 1 1 calc R
H48B H 0.4427 0.2398 0.4185 0.255 Uiso 1 1 calc R
H48C H 0.5009 0.2526 0.4728 0.255 Uiso 1 1 calc R
C49 C 0.6545(4) 0.2462(4) 0.1624(4) 0.047(2) Uani 1 1 d .
H49A H 0.6447 0.2495 0.1152 0.056 Uiso 1 1 calc R
H49B H 0.6610 0.2873 0.1799 0.056 Uiso 1 1 calc R
C50 C 0.5946(4) 0.2162(4) 0.1953(4) 0.047(2) Uani 1 1 d .
C51 C 0.4693(5) 0.2122(7) 0.2068(6) 0.097(4) Uani 1 1 d .
H51A H 0.4283 0.2209 0.1789 0.117 Uiso 1 1 calc R
H51B H 0.4744 0.1680 0.2096 0.117 Uiso 1 1 calc R
C52 C 0.4579(7) 0.2360(12) 0.2707(7) 0.208(11) Uani 1 1 d .
H52A H 0.4172 0.2168 0.2892 0.312 Uiso 1 1 calc R
H52B H 0.4504 0.2795 0.2679 0.312 Uiso 1 1 calc R
H52C H 0.4985 0.2278 0.2985 0.312 Uiso 1 1 calc R
C53 C 0.6800(4) 0.4683(4) 0.1699(5) 0.053(2) Uani 1 1 d .
H53A H 0.6814 0.5115 0.1587 0.063 Uiso 1 1 calc R
H53B H 0.6720 0.4645 0.2170 0.063 Uiso 1 1 calc R
C54 C 0.6225(4) 0.4370(4) 0.1315(4) 0.051(2) Uani 1 1 d .
C55 C 0.5002(6) 0.4394(7) 0.1040(8) 0.150(7) Uani 1 1 d D
H55A H 0.4891 0.4593 0.0622 0.179 Uiso 1 1 calc R
H55B H 0.5111 0.3967 0.0953 0.179 Uiso 1 1 calc R
C56 C 0.4410(11) 0.4436(12) 0.1474(10) 0.232(10) Uani 1 1 d DU
H56A H 0.3998 0.4273 0.1255 0.348 Uiso 1 1 calc R
H56B H 0.4331 0.4858 0.1587 0.348 Uiso 1 1 calc R
H56C H 0.4508 0.4205 0.1870 0.348 Uiso 1 1 calc R
C57 C 1.0219(4) 0.1241(4) 0.2938(4) 0.056(2) Uani 1 1 d .
H57A H 1.0307 0.0876 0.3202 0.067 Uiso 1 1 calc R
H57B H 1.0238 0.1595 0.3228 0.067 Uiso 1 1 calc R
C58 C 1.0757(5) 0.1297(5) 0.2415(6) 0.069(3) Uani 1 1 d .
C59 C 1.1958(5) 0.1341(6) 0.2178(5) 0.093(4) Uani 1 1 d .
H59A H 1.1925 0.1752 0.1997 0.111 Uiso 1 1 calc R
H59B H 1.1923 0.1049 0.1818 0.111 Uiso 1 1 calc R
C60 C 1.2642(7) 0.1259(12) 0.2557(7) 0.225(13) Uani 1 1 d .
H60A H 1.3030 0.1317 0.2264 0.338 Uiso 1 1 calc R
H60B H 1.2662 0.0853 0.2740 0.338 Uiso 1 1 calc R
H60C H 1.2671 0.1555 0.2908 0.338 Uiso 1 1 calc R
C61 C 1.0371(4) 0.2804(4) 0.1492(5) 0.060(3) Uani 1 1 d .
H61A H 1.0456 0.2451 0.1213 0.072 Uiso 1 1 calc R
H61B H 1.0299 0.2661 0.1940 0.072 Uiso 1 1 calc R
C62 C 1.0979(5) 0.3221(5) 0.1477(5) 0.064(3) Uani 1 1 d .
C63 C 1.2206(6) 0.3324(7) 0.1664(6) 0.114(5) Uani 1 1 d .
H63A H 1.2107 0.3654 0.1969 0.136 Uiso 1 1 calc R
H63B H 1.2323 0.3504 0.1240 0.136 Uiso 1 1 calc R
C64 C 1.2805(5) 0.2961(6) 0.1916(7) 0.117(5) Uani 1 1 d .
H64A H 1.3212 0.3220 0.1963 0.175 Uiso 1 1 calc R
H64B H 1.2903 0.2636 0.1611 0.175 Uiso 1 1 calc R
H64C H 1.2691 0.2791 0.2339 0.175 Uiso 1 1 calc R
C65 C 1.0573(5) 0.4594(5) 0.2582(5) 0.075(3) Uani 1 1 d .
H65A H 1.0693 0.4662 0.2123 0.090 Uiso 1 1 calc R
H65B H 1.0470 0.4162 0.2640 0.090 Uiso 1 1 calc R
C66 C 1.1180(5) 0.4780(5) 0.3027(5) 0.070(3) Uani 1 1 d .
C67 C 1.2372(6) 0.4670(8) 0.3335(6) 0.132(6) Uani 1 1 d .
H67A H 1.2437 0.5107 0.3400 0.158 Uiso 1 1 calc R
H67B H 1.2290 0.4478 0.3759 0.158 Uiso 1 1 calc R
C68 C 1.2967(12) 0.4406(11) 0.3022(12) 0.221(9) Uani 1 1 d U
H68A H 1.3383 0.4480 0.3288 0.332 Uiso 1 1 calc R
H68B H 1.3023 0.4589 0.2594 0.332 Uiso 1 1 calc R
H68C H 1.2897 0.3973 0.2973 0.332 Uiso 1 1 calc R
C69 C 1.0594(4) 0.4106(4) 0.4636(4) 0.050(2) Uani 1 1 d .
H69A H 1.0756 0.4528 0.4622 0.060 Uiso 1 1 calc R
H69B H 1.0544 0.3955 0.4187 0.060 Uiso 1 1 calc R
C70 C 1.1111(5) 0.3710(4) 0.5032(5) 0.057(3) Uani 1 1 d .
C71 C 1.2283(5) 0.3417(6) 0.5138(7) 0.104(4) Uani 1 1 d .
H71A H 1.2175 0.2983 0.5113 0.125 Uiso 1 1 calc R
H71B H 1.2306 0.3538 0.5600 0.125 Uiso 1 1 calc R
C72 C 1.2960(6) 0.3553(8) 0.4809(7) 0.146(6) Uani 1 1 d .
H72A H 1.3337 0.3341 0.5036 0.220 Uiso 1 1 calc R
H72B H 1.3047 0.3986 0.4822 0.220 Uiso 1 1 calc R
H72C H 1.2933 0.3418 0.4357 0.220 Uiso 1 1 calc R
C73 C 1.0369(4) 0.2056(4) 0.4988(4) 0.054(2) Uani 1 1 d .
H73A H 1.0518 0.2162 0.5435 0.065 Uiso 1 1 calc R
H73B H 1.0368 0.2426 0.4723 0.065 Uiso 1 1 calc R
C74 C 1.0864(4) 0.1598(5) 0.4706(4) 0.053(2) Uani 1 1 d .
C75 C 1.2038(5) 0.1387(6) 0.4463(5) 0.087(3) Uani 1 1 d .
H75A H 1.1887 0.1221 0.4039 0.104 Uiso 1 1 calc R
H75B H 1.2114 0.1050 0.4770 0.104 Uiso 1 1 calc R
C76 C 1.2704(6) 0.1761(8) 0.4393(7) 0.140(6) Uani 1 1 d .
H76A H 1.3072 0.1506 0.4223 0.210 Uiso 1 1 calc R
H76B H 1.2847 0.1919 0.4818 0.210 Uiso 1 1 calc R
H76C H 1.2617 0.2096 0.4094 0.210 Uiso 1 1 calc R

loop_
_atom_site_aniso_label
_atom_site_aniso_U_11
_atom_site_aniso_U_22
_atom_site_aniso_U_33
_atom_site_aniso_U_23
_atom_site_aniso_U_13
_atom_site_aniso_U_12
N1 0.084(7) 0.068(6) 0.093(7) 0.013(5) -0.004(5) -0.004(5)
N2 0.159(11) 0.146(11) 0.124(10) 0.056(9) 0.031(8) -0.001(9)
O1 0.042(4) 0.062(4) 0.075(4) 0.024(3) 0.007(3) 0.017(3)
O2 0.098(6) 0.104(6) 0.115(7) 0.017(5) 0.016(5) -0.020(5)
O3 0.039(4) 0.064(4) 0.071(4) -0.009(3) 0.012(3) 0.003(3)
O4 0.115(6) 0.080(5) 0.073(5) 0.000(5) 0.033(4) 0.012(5)
O5 0.075(5) 0.096(5) 0.085(5) 0.030(4) 0.017(4) 0.016(4)
O6 0.024(3) 0.081(4) 0.050(3) 0.002(3) -0.014(3) -0.002(3)
O7 0.049(4) 0.099(5) 0.080(5) 0.015(4) -0.005(4) -0.003(3)
O8 0.032(4) 0.182(8) 0.064(4) 0.003(5) -0.003(3) -0.007(4)
O9 0.027(3) 0.052(3) 0.066(4) -0.006(3) -0.016(3) -0.001(2)
O10 0.048(4) 0.104(6) 0.092(5) 0.008(5) -0.021(4) 0.002(4)
O11 0.032(3) 0.114(5) 0.064(4) 0.008(4) -0.011(3) 0.009(3)
O12 0.043(3) 0.050(3) 0.056(4) -0.009(3) -0.015(3) 0.004(3)
O13 0.053(4) 0.064(4) 0.084(5) -0.013(4) -0.023(3) 0.007(3)
O14 0.036(4) 0.098(5) 0.117(6) -0.046(4) -0.028(4) 0.020(3)
O15 0.030(3) 0.064(4) 0.051(3) 0.016(3) -0.010(3) -0.003(3)
O16 0.058(4) 0.059(4) 0.076(5) 0.018(4) -0.021(3) -0.003(3)
O17 0.044(4) 0.082(5) 0.075(4) 0.003(4) -0.016(3) 0.013(3)
O18 0.028(3) 0.046(3) 0.069(4) 0.010(3) -0.021(3) -0.004(2)
O19 0.054(4) 0.076(4) 0.071(4) -0.005(4) -0.022(3) 0.021(3)
O20 0.051(4) 0.097(5) 0.059(4) 0.001(4) -0.008(3) 0.003(4)
O21 0.019(3) 0.069(4) 0.054(3) -0.023(3) -0.011(2) 0.012(2)
O22 0.073(5) 0.145(7) 0.055(4) -0.023(5) -0.003(4) 0.042(4)
O23 0.038(4) 0.172(8) 0.056(4) -0.015(5) -0.007(3) 0.026(4)
O24 0.033(3) 0.084(4) 0.077(4) -0.015(4) 0.005(3) -0.006(3)
O25 0.064(4) 0.069(5) 0.094(6) -0.016(4) 0.026(4) -0.009(3)
O26 0.034(4) 0.131(6) 0.091(5) -0.032(5) -0.007(3) -0.007(4)
O27 0.028(3) 0.081(4) 0.065(4) -0.025(3) 0.002(3) -0.002(3)
O28 0.054(4) 0.114(6) 0.121(7) -0.023(6) -0.004(4) -0.010(4)
O29 0.054(5) 0.172(8) 0.096(6) -0.053(6) -0.004(4) 0.001(5)
C1 0.043(5) 0.033(4) 0.035(4) 0.001(4) -0.003(4) 0.008(3)
C2 0.040(5) 0.035(4) 0.056(5) 0.007(4) 0.001(4) 0.002(3)
C3 0.062(6) 0.036(4) 0.031(5) -0.011(4) -0.003(4) 0.006(4)
C4 0.038(5) 0.042(4) 0.034(4) -0.002(4) -0.013(4) -0.005(4)
C5 0.055(5) 0.031(4) 0.041(5) -0.003(4) -0.009(4) -0.010(4)
C6 0.044(5) 0.030(4) 0.040(5) -0.005(4) -0.006(4) 0.003(3)
C7 0.075(6) 0.045(5) 0.029(4) -0.005(4) 0.004(4) 0.001(4)
C8 0.054(5) 0.054(5) 0.026(4) 0.006(4) -0.016(4) -0.009(4)
C9 0.045(5) 0.059(5) 0.026(4) 0.010(4) 0.003(4) -0.021(4)
C10 0.034(5) 0.060(5) 0.032(4) 0.005(4) -0.006(3) -0.011(4)
C11 0.041(5) 0.039(4) 0.035(4) 0.008(4) -0.017(3) -0.015(4)
C12 0.042(5) 0.056(5) 0.025(4) 0.007(4) -0.005(3) -0.007(4)
C13 0.044(5) 0.045(5) 0.031(4) 0.006(4) -0.014(4) -0.010(4)
C14 0.030(4) 0.062(5) 0.042(5) 0.013(4) -0.009(3) 0.004(4)
C15 0.015(4) 0.030(4) 0.073(6) 0.004(4) -0.005(4) 0.002(3)
C16 0.041(5) 0.032(4) 0.041(5) -0.004(4) -0.023(4) -0.009(3)
C17 0.032(5) 0.026(4) 0.084(7) -0.015(4) -0.021(4) 0.007(3)
C18 0.036(5) 0.017(3) 0.048(5) -0.013(3) -0.024(4) 0.009(3)
C19 0.023(4) 0.024(4) 0.067(6) 0.000(4) -0.019(4) 0.002(3)
C20 0.023(4) 0.042(4) 0.044(5) -0.005(4) -0.013(4) 0.004(3)
C21 0.039(5) 0.044(5) 0.072(6) -0.035(5) -0.020(4) 0.007(4)
C22 0.016(4) 0.068(6) 0.041(5) -0.011(4) -0.008(3) 0.004(4)
C23 0.066(6) 0.039(5) 0.042(5) -0.008(4) -0.008(4) 0.022(4)
C24 0.020(4) 0.070(6) 0.031(4) -0.020(4) -0.003(3) 0.004(4)
C25 0.041(5) 0.056(5) 0.024(4) 0.004(4) -0.005(3) -0.004(4)
C26 0.027(4) 0.070(6) 0.031(4) -0.016(4) -0.018(3) 0.014(4)
C27 0.057(6) 0.028(4) 0.037(5) -0.010(4) -0.006(4) -0.001(4)
C28 0.034(4) 0.076(6) 0.028(4) -0.012(4) -0.011(3) -0.010(4)
C29 0.036(5) 0.058(5) 0.046(5) 0.018(4) 0.005(4) 0.007(4)
C30 0.073(6) 0.026(4) 0.042(5) 0.014(4) -0.013(4) 0.004(4)
C31 0.055(5) 0.025(4) 0.043(5) 0.002(4) -0.006(4) 0.013(3)
C32 0.055(5) 0.025(4) 0.040(5) 0.007(4) -0.014(4) 0.001(3)
C33 0.035(4) 0.033(4) 0.045(5) 0.002(4) -0.001(3) 0.003(3)
C34 0.041(5) 0.045(5) 0.036(5) 0.009(4) 0.003(4) -0.004(4)
C35 0.033(5) 0.067(6) 0.035(5) -0.003(4) 0.008(4) -0.009(4)
C36 0.076(7) 0.066(7) 0.091(8) 0.017(6) 0.037(6) 0.018(5)
C37 0.057(7) 0.079(8) 0.073(7) 0.000(6) 0.018(5) -0.010(6)
C38 0.118(10) 0.059(7) 0.114(10) -0.008(7) -0.018(8) 0.003(6)
C39 0.115(11) 0.101(9) 0.082(8) 0.000(7) 0.012(7) 0.015(8)
C40 0.076(8) 0.065(6) 0.084(8) 0.018(6) -0.003(6) 0.018(5)
C41 0.053(6) 0.074(6) 0.063(6) 0.014(5) 0.020(5) 0.017(5)
C42 0.090(9) 0.067(8) 0.069(7) 0.028(6) 0.029(6) 0.014(7)
C43 0.222(19) 0.192(17) 0.150(12) 0.070(13) 0.059(12) 0.145(16)
C44 0.193(8) 0.192(8) 0.192(8) 0.000(2) 0.002(2) 0.002(2)
C45 0.039(5) 0.095(7) 0.061(6) 0.014(6) -0.018(5) 0.004(5)
C46 0.034(5) 0.093(7) 0.048(6) 0.012(6) -0.004(4) 0.005(5)
C47 0.036(6) 0.149(12) 0.089(9) -0.005(9) 0.007(6) -0.008(7)
C48 0.114(13) 0.27(3) 0.122(14) 0.012(16) -0.004(10) 0.054(15)
C49 0.035(5) 0.049(5) 0.057(5) -0.003(4) -0.020(4) 0.004(4)
C50 0.038(5) 0.054(5) 0.048(5) -0.006(5) -0.014(4) 0.001(4)
C51 0.027(6) 0.187(13) 0.079(8) -0.019(8) 0.016(5) -0.003(6)
C52 0.084(11) 0.45(4) 0.086(11) -0.040(17) 0.010(8) 0.025(15)
C53 0.035(5) 0.047(5) 0.075(6) -0.006(5) -0.019(4) 0.008(4)
C54 0.054(6) 0.042(5) 0.056(6) 0.007(5) -0.021(4) -0.001(4)
C55 0.065(8) 0.173(13) 0.208(16) -0.126(12) -0.089(10) 0.051(8)
C56 0.232(10) 0.233(10) 0.232(10) -0.001(2) 0.004(2) -0.002(2)
C57 0.046(5) 0.065(6) 0.057(6) -0.027(5) -0.007(4) 0.013(4)
C58 0.035(5) 0.098(8) 0.073(7) -0.021(6) -0.013(5) -0.002(5)
C59 0.049(6) 0.162(11) 0.066(7) -0.028(7) -0.006(5) 0.035(7)
C60 0.072(10) 0.50(4) 0.105(11) -0.106(18) -0.016(8) 0.095(15)
C61 0.021(4) 0.087(7) 0.072(6) -0.019(5) 0.002(4) -0.006(4)
C62 0.072(8) 0.076(8) 0.044(6) -0.029(6) -0.004(5) 0.001(6)
C63 0.071(8) 0.186(14) 0.085(9) -0.055(9) 0.023(7) -0.031(9)
C64 0.046(7) 0.138(11) 0.165(13) -0.022(10) -0.034(7) 0.020(7)
C65 0.051(6) 0.123(9) 0.049(6) -0.021(6) -0.005(5) 0.007(6)
C66 0.048(6) 0.123(9) 0.040(5) -0.044(6) 0.004(4) -0.003(6)
C67 0.049(7) 0.256(19) 0.090(9) -0.051(11) 0.000(6) -0.011(9)
C68 0.220(10) 0.222(10) 0.222(10) -0.001(2) 0.003(2) 0.000(2)
C69 0.054(6) 0.047(5) 0.048(5) -0.010(4) -0.018(4) 0.001(4)
C70 0.064(7) 0.044(5) 0.062(6) 0.006(5) -0.042(5) -0.007(4)
C71 0.054(7) 0.129(10) 0.127(10) -0.004(8) -0.035(7) 0.018(6)
C72 0.069(9) 0.244(19) 0.128(12) 0.061(13) 0.027(8) 0.028(10)
C73 0.057(6) 0.042(5) 0.063(6) 0.008(4) -0.021(5) 0.001(4)
C74 0.036(5) 0.068(6) 0.054(6) 0.006(5) -0.020(4) -0.004(5)
C75 0.075(8) 0.120(9) 0.064(7) -0.015(7) -0.012(6) 0.024(7)
C76 0.048(7) 0.240(18) 0.131(12) 0.012(12) -0.008(7) -0.058(9)

loop_
_atom_type_symbol
_atom_type_description
_atom_type_scat_dispersion_real
_atom_type_scat_dispersion_imag
_atom_type_scat_source
C C 0.0033 0.0016 'International Tables Vol C Tables 4.2.6.8 and 6.1.1.4'
H H 0.0000 0.0000 'International Tables Vol C Tables 4.2.6.8 and 6.1.1.4'
N N 0.0061 0.0033 'International Tables Vol C Tables 4.2.6.8 and 6.1.1.4'
O O 0.0106 0.0060 'International Tables Vol C Tables 4.2.6.8 and 6.1.1.4'

loop_
_geom_angle_atom_site_label_1
_geom_angle_atom_site_label_2
_geom_angle_atom_site_label_3
_geom_angle
C37 N1 C38 125.7(10)
C37 N1 H1A 117.1
C38 N1 H1A 117.1
C40 N2 H2B 120.0
C40 N2 H2C 120.0
H2B N2 H2C 120.0
C1 O1 C36 119.1(7)
C41 O3 C9 118.2(6)
C42 O5 C43 118.6(12)
C20 O6 C45 119.9(6)
C46 O8 C47 115.8(8)
C49 O9 C27 119.1(6)
C50 O11 C51 117.4(8)
C53 O12 C30 121.7(6)
C54 O14 C55 111.9(7)
C4 O15 C69 118.5(6)
C70 O17 C71 112.8(8)
C12 O18 C73 116.0(6)
C74 O20 C75 115.6(8)
C17 O21 C57 115.6(6)
C58 O23 C59 115.0(8)
C24 O24 C61 112.6(7)
C62 O26 C63 117.2(10)
C34 O27 C65 116.2(7)
C66 O29 C67 115.9(9)
C2 C1 C6 123.1(7)
C2 C1 O1 123.2(7)
C6 C1 O1 113.6(7)
C1 C2 C3 122.2(8)
C1 C2 H2A 118.9
C3 C2 H2A 118.9
C2 C3 C4 116.8(7)
C2 C3 C7 122.9(8)
C4 C3 C7 120.3(7)
O15 C4 C5 125.0(7)
O15 C4 C3 114.3(7)
C5 C4 C3 120.7(7)
C4 C5 C6 121.8(8)
C4 C5 H5A 119.1
C6 C5 H5A 119.1
C1 C6 C5 115.3(7)
C1 C6 C33 124.6(7)
C5 C6 C33 120.1(7)
C3 C7 C8 112.6(6)
C3 C7 H7A 109.1
C8 C7 H7A 109.1
C3 C7 H7B 109.1
C8 C7 H7B 109.1
H7A C7 H7B 107.8
C13 C8 C9 119.7(8)
C13 C8 C7 120.2(7)
C9 C8 C7 120.0(8)
C10 C9 C8 120.0(8)
C10 C9 O3 124.4(7)
C8 C9 O3 115.6(7)
C9 C10 C11 122.7(7)
C9 C10 H10A 118.7
C11 C10 H10A 118.7
C10 C11 C12 116.4(7)
C10 C11 C14 123.9(6)
C12 C11 C14 119.8(7)
C13 C12 O18 125.5(7)
C13 C12 C11 120.6(8)
O18 C12 C11 113.8(7)
C12 C13 C8 120.6(7)
C12 C13 H13A 119.7
C8 C13 H13A 119.7
C15 C14 C11 110.0(6)
C15 C14 H14A 109.7
C11 C14 H14A 109.7
C15 C14 H14B 109.7
C11 C14 H14B 109.7
H14A C14 H14B 108.2
C16 C15 C20 117.1(8)
C16 C15 C14 121.8(6)
C20 C15 C14 121.1(7)
C17 C16 C15 123.0(7)
C17 C16 H16A 118.5
C15 C16 H16A 118.5
O21 C17 C16 127.6(7)
O21 C17 C18 112.8(8)
C16 C17 C18 119.5(8)
C19 C18 C17 117.0(7)
C19 C18 C21 123.1(6)
C17 C18 C21 119.8(7)
C20 C19 C18 121.3(6)
C20 C19 H19A 119.4
C18 C19 H19A 119.4
O6 C20 C19 124.3(6)
O6 C20 C15 113.8(7)
C19 C20 C15 121.8(7)
C22 C21 C18 111.4(6)
C22 C21 H21A 109.3
C18 C21 H21A 109.3
C22 C21 H21B 109.3
C18 C21 H21B 109.3
H21A C21 H21B 108.0
C27 C22 C23 119.6(8)
C27 C22 C21 121.8(7)
C23 C22 C21 118.6(7)
C24 C23 C22 121.4(7)
C24 C23 H23A 119.3
C22 C23 H23A 119.3
C23 C24 O24 128.8(7)
C23 C24 C25 121.8(7)
O24 C24 C25 109.2(7)
C26 C25 C24 115.3(7)
C26 C25 C28 121.8(7)
C24 C25 C28 122.8(7)
C27 C26 C25 121.3(7)
C27 C26 H26A 119.4
C25 C26 H26A 119.4
C26 C27 C22 120.2(8)
C26 C27 O9 122.8(7)
C22 C27 O9 117.0(7)
C25 C28 C29 113.9(6)
C25 C28 H28A 108.8
C29 C28 H28A 108.8
C25 C28 H28B 108.8
C29 C28 H28B 108.8
H28A C28 H28B 107.7
C35 C29 C30 117.2(8)
C35 C29 C28 121.9(7)
C30 C29 C28 120.7(7)
C31 C30 O12 124.3(8)
C31 C30 C29 119.4(8)
O12 C30 C29 116.2(7)
C32 C31 C30 122.0(8)
C32 C31 H31A 119.0
C30 C31 H31A 119.0
C31 C32 C34 117.3(7)
C31 C32 C33 121.1(7)
C34 C32 C33 121.6(7)
C6 C33 C32 109.2(6)
C6 C33 H33A 109.8
C32 C33 H33A 109.8
C6 C33 H33B 109.8
C32 C33 H33B 109.8
H33A C33 H33B 108.3
C35 C34 O27 126.4(7)
C35 C34 C32 119.6(7)
O27 C34 C32 113.9(7)
C34 C35 C29 124.3(8)
C34 C35 H35A 117.9
C29 C35 H35A 117.9
O1 C36 C37 112.9(8)
O1 C36 H36A 109.0
C37 C36 H36A 109.0
O1 C36 H36B 109.0
C37 C36 H36B 109.0
H36A C36 H36B 107.8
O2 C37 N1 118.0(10)
O2 C37 C36 120.4(10)
N1 C37 C36 121.2(9)
N1 C38 C39 111.7(10)
N1 C38 H38A 109.3
C39 C38 H38A 109.3
N1 C38 H38B 109.3
C39 C38 H38B 109.3
H38A C38 H38B 107.9
C38 C39 C40 114.5(10)
C38 C39 H39A 108.6
C40 C39 H39A 108.6
C38 C39 H39B 108.6
C40 C39 H39B 108.6
H39A C39 H39B 107.6
N2 C40 C39 112.3(9)
N2 C40 H40A 109.1
C39 C40 H40A 109.1
N2 C40 H40B 109.1
C39 C40 H40B 109.1
H40A C40 H40B 107.9
O3 C41 C42 104.5(9)
O3 C41 H41A 110.8
C42 C41 H41A 110.8
O3 C41 H41B 110.8
C42 C41 H41B 110.8
H41A C41 H41B 108.9
O4 C42 O5 129.1(11)
O4 C42 C41 124.4(11)
O5 C42 C41 106.4(10)
C44 C43 O5 109.7(14)
C44 C43 H43A 109.7
O5 C43 H43A 109.7
C44 C43 H43B 109.7
O5 C43 H43B 109.7
H43A C43 H43B 108.2
C43 C44 H44A 109.5
C43 C44 H44B 109.5
H44A C44 H44B 109.5
C43 C44 H44C 109.5
H44A C44 H44C 109.5
H44B C44 H44C 109.5
O6 C45 C46 107.4(7)
O6 C45 H45A 110.2
C46 C45 H45A 110.2
O6 C45 H45B 110.2
C46 C45 H45B 110.2
H45A C45 H45B 108.5
O7 C46 O8 125.6(9)
O7 C46 C45 124.3(8)
O8 C46 C45 110.2(8)
C48 C47 O8 111.3(13)
C48 C47 H47A 109.4
O8 C47 H47A 109.4
C48 C47 H47B 109.4
O8 C47 H47B 109.4
H47A C47 H47B 108.0
C47 C48 H48A 109.5
C47 C48 H48B 109.5
H48A C48 H48B 109.5
C47 C48 H48C 109.5
H48A C48 H48C 109.5
H48B C48 H48C 109.5
O9 C49 C50 109.5(7)
O9 C49 H49A 109.8
C50 C49 H49A 109.8
O9 C49 H49B 109.8
C50 C49 H49B 109.8
H49A C49 H49B 108.2
O10 C50 O11 121.0(8)
O10 C50 C49 125.9(7)
O11 C50 C49 113.0(8)
C52 C51 O11 112.4(12)
C52 C51 H51A 109.1
O11 C51 H51A 109.1
C52 C51 H51B 109.1
O11 C51 H51B 109.1
H51A C51 H51B 107.9
C51 C52 H52A 109.5
C51 C52 H52B 109.5
H52A C52 H52B 109.5
C51 C52 H52C 109.5
H52A C52 H52C 109.5
H52B C52 H52C 109.5
O12 C53 C54 107.3(7)
O12 C53 H53A 110.2
C54 C53 H53A 110.2
O12 C53 H53B 110.2
C54 C53 H53B 110.2
H53A C53 H53B 108.5
O13 C54 O14 126.3(8)
O13 C54 C53 124.9(8)
O14 C54 C53 108.4(8)
C56 C55 O14 108.3(14)
C56 C55 H55A 110.0
O14 C55 H55A 110.0
C56 C55 H55B 110.0
O14 C55 H55B 110.0
H55A C55 H55B 108.4
C55 C56 H56A 109.5
C55 C56 H56B 109.5
H56A C56 H56B 109.5
C55 C56 H56C 109.5
H56A C56 H56C 109.5
H56B C56 H56C 109.5
O21 C57 C58 107.6(7)
O21 C57 H57A 110.2
C58 C57 H57A 110.2
O21 C57 H57B 110.2
C58 C57 H57B 110.2
H57A C57 H57B 108.5
O22 C58 O23 123.6(10)
O22 C58 C57 124.4(8)
O23 C58 C57 112.0(9)
O23 C59 C60 106.0(10)
O23 C59 H59A 110.5
C60 C59 H59A 110.5
O23 C59 H59B 110.5
C60 C59 H59B 110.5
H59A C59 H59B 108.7
C59 C60 H60A 109.5
C59 C60 H60B 109.5
H60A C60 H60B 109.5
C59 C60 H60C 109.5
H60A C60 H60C 109.5
H60B C60 H60C 109.5
O24 C61 C62 108.8(8)
O24 C61 H61A 109.9
C62 C61 H61A 109.9
O24 C61 H61B 109.9
C62 C61 H61B 109.9
H61A C61 H61B 108.3
O25 C62 O26 123.3(10)
O25 C62 C61 122.8(9)
O26 C62 C61 113.8(10)
O26 C63 C64 109.8(12)
O26 C63 H63A 109.7
C64 C63 H63A 109.7
O26 C63 H63B 109.7
C64 C63 H63B 109.7
H63A C63 H63B 108.2
C63 C64 H64A 109.5
C63 C64 H64B 109.5
H64A C64 H64B 109.5
C63 C64 H64C 109.5
H64A C64 H64C 109.5
H64B C64 H64C 109.5
O27 C65 C66 108.7(8)
O27 C65 H65A 110.0
C66 C65 H65A 110.0
O27 C65 H65B 110.0
C66 C65 H65B 110.0
H65A C65 H65B 108.3
O28 C66 O29 122.1(9)
O28 C66 C65 122.2(9)
O29 C66 C65 115.1(9)
C68 C67 O29 103.7(14)
C68 C67 H67A 111.0
O29 C67 H67A 111.0
C68 C67 H67B 111.0
O29 C67 H67B 111.0
H67A C67 H67B 109.0
C67 C68 H68A 109.5
C67 C68 H68B 109.5
H68A C68 H68B 109.5
C67 C68 H68C 109.5
H68A C68 H68C 109.5
H68B C68 H68C 109.5
O15 C69 C70 105.7(8)
O15 C69 H69A 110.6
C70 C69 H69A 110.6
O15 C69 H69B 110.6
C70 C69 H69B 110.6
H69A C69 H69B 108.7
O16 C70 O17 124.4(8)
O16 C70 C69 126.2(10)
O17 C70 C69 109.4(9)
O17 C71 C72 105.2(11)
O17 C71 H71A 110.7
C72 C71 H71A 110.7
O17 C71 H71B 110.7
C72 C71 H71B 110.7
H71A C71 H71B 108.8
C71 C72 H72A 109.5
C71 C72 H72B 109.5
H72A C72 H72B 109.5
C71 C72 H72C 109.5
H72A C72 H72C 109.5
H72B C72 H72C 109.5
O18 C73 C74 108.7(7)
O18 C73 H73A 109.9
C74 C73 H73A 109.9
O18 C73 H73B 109.9
C74 C73 H73B 109.9
H73A C73 H73B 108.3
O19 C74 O20 123.4(9)
O19 C74 C73 124.8(8)
O20 C74 C73 111.7(8)
O20 C75 C76 105.4(11)
O20 C75 H75A 110.7
C76 C75 H75A 110.7
O20 C75 H75B 110.7
C76 C75 H75B 110.7
H75A C75 H75B 108.8
C75 C76 H76A 109.5
C75 C76 H76B 109.5
H76A C76 H76B 109.5
C75 C76 H76C 109.5
H76A C76 H76C 109.5
H76B C76 H76C 109.5

loop_
_geom_bond_atom_site_label_1
_geom_bond_atom_site_label_2
_geom_bond_distance
N1 C37 1.355(12)
N1 C38 1.419(13)
N1 H1A 0.8600
N2 C40 1.431(13)
N2 H2B 0.8600
N2 H2C 0.8600
O1 C1 1.394(8)
O1 C36 1.450(11)
O2 C37 1.235(11)
O3 C41 1.406(10)
O3 C9 1.407(10)
O4 C42 1.194(12)
O5 C42 1.317(13)
O5 C43 1.537(14)
O6 C20 1.363(9)
O6 C45 1.395(9)
O7 C46 1.154(10)
O8 C46 1.314(10)
O8 C47 1.440(12)
O9 C49 1.385(8)
O9 C27 1.386(9)
O10 C50 1.206(10)
O11 C50 1.325(9)
O11 C51 1.476(11)
O12 C53 1.385(9)
O12 C30 1.386(9)
O13 C54 1.167(9)
O14 C54 1.356(10)
O14 C55 1.509(11)
O15 C4 1.347(8)
O15 C69 1.400(9)
O16 C70 1.168(10)
O17 C70 1.346(12)
O17 C71 1.438(11)
O18 C12 1.376(9)
O18 C73 1.387(9)
O19 C74 1.212(10)
O20 C74 1.329(9)
O20 C75 1.430(11)
O21 C17 1.361(10)
O21 C57 1.414(9)
O22 C58 1.207(11)
O23 C58 1.308(10)
O23 C59 1.462(12)
O24 C24 1.389(9)
O24 C61 1.455(10)
O25 C62 1.197(11)
O26 C62 1.341(11)
O26 C63 1.425(12)
O27 C34 1.382(9)
O27 C65 1.401(10)
O28 C66 1.202(10)
O29 C66 1.307(11)
O29 C67 1.458(12)
C1 C2 1.328(10)
C1 C6 1.388(10)
C2 C3 1.396(10)
C2 H2A 0.9300
C3 C4 1.403(11)
C3 C7 1.471(11)
C4 C5 1.362(10)
C5 C6 1.428(10)
C5 H5A 0.9300
C6 C33 1.483(10)
C7 C8 1.527(11)
C7 H7A 0.9700
C7 H7B 0.9700
C8 C13 1.372(11)
C8 C9 1.372(10)
C9 C10 1.353(11)
C10 C11 1.386(11)
C10 H10A 0.9300
C11 C12 1.415(10)
C11 C14 1.491(11)
C12 C13 1.366(10)
C13 H13A 0.9300
C14 C15 1.484(11)
C14 H14A 0.9700
C14 H14B 0.9700
C15 C16 1.369(10)
C15 C20 1.396(9)
C16 C17 1.365(11)
C16 H16A 0.9300
C17 C18 1.446(9)
C18 C19 1.378(10)
C18 C21 1.521(11)
C19 C20 1.372(11)
C19 H19A 0.9300
C21 C22 1.510(11)
C21 H21A 0.9700
C21 H21B 0.9700
C22 C27 1.368(10)
C22 C23 1.380(11)
C23 C24 1.298(11)
C23 H23A 0.9300
C24 C25 1.444(10)
C25 C26 1.403(10)
C25 C28 1.454(11)
C26 C27 1.361(10)
C26 H26A 0.9300
C28 C29 1.538(11)
C28 H28A 0.9700
C28 H28B 0.9700
C29 C35 1.354(10)
C29 C30 1.388(11)
C30 C31 1.381(10)
C31 C32 1.377(10)
C31 H31A 0.9300
C32 C34 1.391(11)
C32 C33 1.547(10)
C33 H33A 0.9700
C33 H33B 0.9700
C34 C35 1.341(10)
C35 H35A 0.9300
C36 C37 1.467(14)
C36 H36A 0.9700
C36 H36B 0.9700
C38 C39 1.463(15)
C38 H38A 0.9700
C38 H38B 0.9700
C39 C40 1.602(14)
C39 H39A 0.9700
C39 H39B 0.9700
C40 H40A 0.9700
C40 H40B 0.9700
C41 C42 1.568(14)
C41 H41A 0.9700
C41 H41B 0.9700
C43 C44 1.440(2)
C43 H43A 0.9700
C43 H43B 0.9700
C44 H44A 0.9600
C44 H44B 0.9600
C44 H44C 0.9600
C45 C46 1.511(13)
C45 H45A 0.9700
C45 H45B 0.9700
C47 C48 1.37(2)
C47 H47A 0.9700
C47 H47B 0.9700
C48 H48A 0.9600
C48 H48B 0.9600
C48 H48C 0.9600
C49 C50 1.478(11)
C49 H49A 0.9700
C49 H49B 0.9700
C51 C52 1.412(17)
C51 H51A 0.9700
C51 H51B 0.9700
C52 H52A 0.9600
C52 H52B 0.9600
C52 H52C 0.9600
C53 C54 1.493(11)
C53 H53A 0.9700
C53 H53B 0.9700
C55 C56 1.438(2)
C55 H55A 0.9700
C55 H55B 0.9700
C56 H56A 0.9600
C56 H56B 0.9600
C56 H56C 0.9600
C57 C58 1.486(13)
C57 H57A 0.9700
C57 H57B 0.9700
C59 C60 1.505(15)
C59 H59A 0.9700
C59 H59B 0.9700
C60 H60A 0.9600
C60 H60B 0.9600
C60 H60C 0.9600
C61 C62 1.469(13)
C61 H61A 0.9700
C61 H61B 0.9700
C63 C64 1.467(16)
C63 H63A 0.9700
C63 H63B 0.9700
C64 H64A 0.9600
C64 H64B 0.9600
C64 H64C 0.9600
C65 C66 1.505(12)
C65 H65A 0.9700
C65 H65B 0.9700
C67 C68 1.42(2)
C67 H67A 0.9700
C67 H67B 0.9700
C68 H68A 0.9600
C68 H68B 0.9600
C68 H68C 0.9600
C69 C70 1.523(11)
C69 H69A 0.9700
C69 H69B 0.9700
C71 C72 1.485(16)
C71 H71A 0.9700
C71 H71B 0.9700
C72 H72A 0.9600
C72 H72B 0.9600
C72 H72C 0.9600
C73 C74 1.490(12)
C73 H73A 0.9700
C73 H73B 0.9700
C75 C76 1.512(15)
C75 H75A 0.9700
C75 H75B 0.9700
C76 H76A 0.9600
C76 H76B 0.9600
C76 H76C 0.9600

loop_
_geom_hbond_atom_site_label_D
_geom_hbond_atom_site_label_H
_geom_hbond_atom_site_label_A
_geom_hbond_distance_DH
_geom_hbond_distance_HA
_geom_hbond_distance_DA
_geom_hbond_angle_DHA
N1 H1A O1 0.86 2.39 2.761(11) 106.4

loop_
_platon_squeeze_void_nr
_platon_squeeze_void_average_x
_platon_squeeze_void_average_y
_platon_squeeze_void_average_z
_platon_squeeze_void_volume
_platon_squeeze_void_count_electrons
1 0.000 0.500 0.000 326.3 51.8
2 0.003 0.930 0.187 83.5 19.4
3 -0.003 0.070 0.813 83.5 20.4
4 0.122 0.293 0.334 65.9 22.1
5 0.500 0.000 0.500 326.3 51.9
6 0.378 0.793 0.166 65.9 22.3
7 0.497 0.430 0.313 83.5 20.3
8 0.503 0.570 0.687 83.5 19.5
9 0.622 0.207 0.834 65.9 21.8
10 0.878 0.707 0.666 65.9 21.9
